data_7219462
loop_
_publ_author_name
'Hao, Jin-ming'
'Yu, Bao-yi'
'Van Hecke, Kristof'
'Cui, Guang-hua'

_publ_section_title
;
 A series of d10metal coordination polymers based on a flexible
 bis(2-methylbenzimidazole) ligand and different carboxylates: synthesis,
 structures, photoluminescence and catalytic properties
;
_journal_issue 11
_journal_name_full CrystEngComm
_journal_page_first 2279
_journal_paper_doi 10.1039/C4CE02090A
_journal_volume 17
_journal_year 2015
_chemical_formula_sum 'C29 H24 N4 O9 Zn2'
_chemical_formula_weight 703.26
_chemical_name_systematic
; 
 ? 
;
_space_group_IT_number 2
_symmetry_cell_setting triclinic
_symmetry_space_group_name_Hall '-P 1'
_symmetry_space_group_name_H-M 'P -1'
_atom_sites_solution_hydrogens geom
_atom_sites_solution_primary direct
_atom_sites_solution_secondary difmap
_audit_creation_method SHELXL-97
_audit_update_record
;
2015-01-19 deposited with the CCDC.
2015-01-30 downloaded from the CCDC.
;
_cell_angle_alpha 66.862(4)
_cell_angle_beta 78.859(3)
_cell_angle_gamma 85.704(4)
_cell_formula_units_Z 2
_cell_length_a 9.3237(4)
_cell_length_b 11.4454(5)
_cell_length_c 13.6744(6)
_cell_measurement_reflns_used 1816
_cell_measurement_temperature 296(2)
_cell_measurement_theta_max 20.63
_cell_measurement_theta_min 3.62
_cell_volume 1316.57(11)
_computing_cell_refinement 'SAINT (Bruker, 1999)'
_computing_data_collection 'SMART (Bruker, 1998)'
_computing_data_reduction SAINT
_computing_molecular_graphics 'SHELXTL  (Bruker, 1999)'
_computing_publication_material SHELXTL
_computing_structure_refinement 'SHELXL97 (Sheldrick, 2008)'
_computing_structure_solution 'SHELXS97 (Sheldrick, 2008)'
_diffrn_ambient_temperature 296(2)
_diffrn_measured_fraction_theta_full 0.999
_diffrn_measured_fraction_theta_max 0.999
_diffrn_measurement_device_type 'Bruker SMART CCD area-detector'
_diffrn_measurement_method '\f and \w scans'
_diffrn_radiation_monochromator graphite
_diffrn_radiation_source 'fine--focus sealed tube'
_diffrn_radiation_type MoK\a
_diffrn_radiation_wavelength 0.71073
_diffrn_reflns_av_R_equivalents 0.0404
_diffrn_reflns_av_sigmaI/netI 0.0297
_diffrn_reflns_limit_h_max 11
_diffrn_reflns_limit_h_min -11
_diffrn_reflns_limit_k_max 13
_diffrn_reflns_limit_k_min -13
_diffrn_reflns_limit_l_max 16
_diffrn_reflns_limit_l_min -16
_diffrn_reflns_number 24848
_diffrn_reflns_theta_full 25.02
_diffrn_reflns_theta_max 25.02
_diffrn_reflns_theta_min 2.77
_exptl_absorpt_coefficient_mu 1.890
_exptl_absorpt_correction_T_max 0.7532
_exptl_absorpt_correction_T_min 0.6381
_exptl_absorpt_correction_type multi-scan
_exptl_absorpt_process_details '(<i>SADABS</i>; Sheldrick, 1996)'
_exptl_crystal_colour colourless
_exptl_crystal_density_diffrn 1.774
_exptl_crystal_density_method 'not measured'
_exptl_crystal_description block
_exptl_crystal_F_000 716
_exptl_crystal_size_max 0.25
_exptl_crystal_size_mid 0.24
_exptl_crystal_size_min 0.19
_refine_diff_density_max 0.345
_refine_diff_density_min -0.418
_refine_diff_density_rms 0.069
_refine_ls_extinction_method none
_refine_ls_goodness_of_fit_ref 1.035
_refine_ls_hydrogen_treatment mixed
_refine_ls_matrix_type full
_refine_ls_number_parameters 407
_refine_ls_number_reflns 4630
_refine_ls_number_restraints 3
_refine_ls_restrained_S_all 1.035
_refine_ls_R_factor_all 0.0327
_refine_ls_R_factor_gt 0.0260
_refine_ls_shift/su_max 0.001
_refine_ls_shift/su_mean 0.000
_refine_ls_structure_factor_coef Fsqd
_refine_ls_weighting_details 'calc w=1/[\s^2^(Fo^2^)+(0.0275P)^2^+1.4568P] where P=(Fo^2^+2Fc^2^)/3'
_refine_ls_weighting_scheme calc
_refine_ls_wR_factor_gt 0.0614
_refine_ls_wR_factor_ref 0.0645
_reflns_number_gt 4046
_reflns_number_total 4630
_reflns_threshold_expression >2sigma(I)
_cod_data_source_file c4ce02090a2.cif
_cod_data_source_block 1
_cod_depositor_comments 'Adding full bibliography for 7219459--7219464.cif.'
_cod_original_cell_volume 1316.57(10)
_cod_database_code 7219462

loop_
_symmetry_equiv_pos_as_xyz
'x, y, z'
'-x, -y, -z'

loop_
_atom_site_label
_atom_site_type_symbol
_atom_site_fract_x
_atom_site_fract_y
_atom_site_fract_z
_atom_site_U_iso_or_equiv
_atom_site_adp_type
_atom_site_occupancy
_atom_site_symmetry_multiplicity
_atom_site_calc_flag
_atom_site_refinement_flags
Zn1 Zn 1.24699(3) 1.16932(3) -0.43100(2) 0.00867(8) Uani 1 1 d .
O1W O 1.3395(2) 1.00423(18) -0.36539(15) 0.0210(4) Uani 1 1 d D
H1WB H 1.324(4) 0.974(3) -0.2969(8) 0.046(11) Uiso 1 1 d D
H1WA H 1.397(3) 0.958(2) -0.390(2) 0.039(10) Uiso 1 1 d D
N1 N 1.0100(2) 0.74288(19) -0.03605(16) 0.0099(4) Uani 1 1 d .
C1 C 0.9210(3) 0.6863(2) 0.05752(19) 0.0100(5) Uani 1 1 d .
O1 O 0.7540(2) 1.17399(17) -0.11438(15) 0.0201(4) Uani 1 1 d .
Zn2 Zn 1.13697(3) 0.89033(3) -0.07649(2) 0.01019(8) Uani 1 1 d .
N2 N 0.8323(2) 0.60155(18) 0.05215(16) 0.0096(4) Uani 1 1 d .
C2 C 0.9174(3) 0.7121(2) 0.15599(19) 0.0134(5) Uani 1 1 d .
H2A H 1.0128 0.7376 0.1566 0.020 Uiso 1 1 calc R
H2B H 0.8883 0.6365 0.2189 0.020 Uiso 1 1 calc R
H2C H 0.8487 0.7788 0.1563 0.020 Uiso 1 1 calc R
O2 O 0.8366(2) 0.99837(17) 0.00394(14) 0.0179(4) Uani 1 1 d .
C3 C 0.8649(3) 0.6025(2) -0.05171(19) 0.0102(5) Uani 1 1 d .
N3 N 0.6758(2) 0.69434(18) 0.40070(15) 0.0091(4) Uani 1 1 d .
O3 O 0.43125(19) 0.68261(16) -0.09157(14) 0.0177(4) Uani 1 1 d .
N4 N 0.5680(2) 0.58311(19) 0.33352(16) 0.0094(4) Uani 1 1 d .
C4 C 0.8072(3) 0.5346(2) -0.0996(2) 0.0125(5) Uani 1 1 d .
H4 H 0.7320 0.4761 -0.0622 0.015 Uiso 1 1 calc R
O4 O 0.33113(18) 0.87630(16) -0.15898(13) 0.0140(4) Uani 1 1 d .
O5 O 1.08298(17) 1.03533(15) -0.20878(13) 0.0103(4) Uani 1 1 d .
C5 C 0.8681(3) 0.5589(2) -0.2064(2) 0.0150(5) Uani 1 1 d .
H5 H 0.8325 0.5159 -0.2421 0.018 Uiso 1 1 calc R
O6 O 1.03685(17) 1.12766(16) -0.37540(13) 0.0116(4) Uani 1 1 d .
C6 C 0.9824(3) 0.6469(2) -0.2624(2) 0.0139(5) Uani 1 1 d .
H6 H 1.0205 0.6606 -0.3341 0.017 Uiso 1 1 calc R
C7 C 1.0396(3) 0.7135(2) -0.21373(19) 0.0120(5) Uani 1 1 d .
H7 H 1.1159 0.7709 -0.2510 0.014 Uiso 1 1 calc R
O7 O 0.51612(18) 0.81194(18) -0.36359(15) 0.0187(4) Uani 1 1 d .
C8 C 0.9785(3) 0.6912(2) -0.10668(19) 0.0099(5) Uani 1 1 d .
O8 O 0.75548(18) 0.80236(16) -0.42070(13) 0.0125(4) Uani 1 1 d .
C9 C 0.7180(3) 0.5254(2) 0.13970(19) 0.0117(5) Uani 1 1 d .
H9A H 0.7522 0.4979 0.2079 0.014 Uiso 1 1 calc R
H9B H 0.6989 0.4503 0.1279 0.014 Uiso 1 1 calc R
C10 C 0.5756(3) 0.6005(2) 0.14615(19) 0.0123(5) Uani 1 1 d .
H10A H 0.5985 0.6901 0.1209 0.015 Uiso 1 1 calc R
H10B H 0.5163 0.5907 0.0989 0.015 Uiso 1 1 calc R
C11 C 0.4888(3) 0.5559(2) 0.26106(19) 0.0119(5) Uani 1 1 d .
H11A H 0.3948 0.5984 0.2606 0.014 Uiso 1 1 calc R
H11B H 0.4713 0.4652 0.2881 0.014 Uiso 1 1 calc R
C12 C 0.5884(3) 0.6996(2) 0.33269(19) 0.0098(5) Uani 1 1 d .
C13 C 0.5223(3) 0.8177(2) 0.2634(2) 0.0131(5) Uani 1 1 d .
H13A H 0.4868 0.8687 0.3044 0.020 Uiso 1 1 calc R
H13B H 0.4427 0.7964 0.2382 0.020 Uiso 1 1 calc R
H13C H 0.5948 0.8646 0.2026 0.020 Uiso 1 1 calc R
C14 C 0.7143(2) 0.5666(2) 0.44879(19) 0.0097(5) Uani 1 1 d .
C15 C 0.8039(3) 0.5090(2) 0.52527(19) 0.0123(5) Uani 1 1 d .
H15 H 0.8490 0.5559 0.5531 0.015 Uiso 1 1 calc R
C16 C 0.8230(3) 0.3790(2) 0.5580(2) 0.0144(5) Uani 1 1 d .
H16 H 0.8828 0.3376 0.6086 0.017 Uiso 1 1 calc R
C17 C 0.7541(3) 0.3083(2) 0.5166(2) 0.0143(5) Uani 1 1 d .
H17 H 0.7691 0.2210 0.5408 0.017 Uiso 1 1 calc R
C18 C 0.6645(3) 0.3642(2) 0.44075(19) 0.0130(5) Uani 1 1 d .
H18 H 0.6187 0.3170 0.4136 0.016 Uiso 1 1 calc R
C19 C 0.6471(2) 0.4957(2) 0.40744(18) 0.0097(5) Uani 1 1 d .
C20 C 0.7587(3) 0.9854(2) -0.14686(19) 0.0090(5) Uani 1 1 d .
C21 C 0.6277(3) 0.9190(2) -0.11788(19) 0.0091(5) Uani 1 1 d .
H21 H 0.5655 0.9119 -0.0538 0.011 Uiso 1 1 calc R
C22 C 0.5877(2) 0.8629(2) -0.18258(19) 0.0081(5) Uani 1 1 d .
C23 C 0.6816(3) 0.8721(2) -0.27854(19) 0.0087(5) Uani 1 1 d .
C24 C 0.8136(3) 0.9381(2) -0.30682(19) 0.0099(5) Uani 1 1 d .
H24 H 0.8766 0.9446 -0.3704 0.012 Uiso 1 1 calc R
C25 C 0.8529(3) 0.9942(2) -0.24235(19) 0.0093(5) Uani 1 1 d .
C26 C 0.4398(3) 0.7965(2) -0.14129(18) 0.0099(5) Uani 1 1 d .
C27 C 0.6455(3) 0.8235(2) -0.35846(19) 0.0102(5) Uani 1 1 d .
C28 C 0.7843(3) 1.0601(2) -0.08224(19) 0.0112(5) Uani 1 1 d .
C29 C 1.0005(3) 1.0570(2) -0.27661(19) 0.0093(5) Uani 1 1 d .

loop_
_atom_site_aniso_label
_atom_site_aniso_U_11
_atom_site_aniso_U_22
_atom_site_aniso_U_33
_atom_site_aniso_U_23
_atom_site_aniso_U_13
_atom_site_aniso_U_12
Zn1 0.00903(15) 0.00991(15) 0.00840(15) -0.00471(11) -0.00154(11) -0.00143(11)
O1W 0.0292(11) 0.0185(10) 0.0116(10) -0.0051(8) -0.0016(9) 0.0120(9)
N1 0.0090(10) 0.0096(10) 0.0112(10) -0.0035(8) -0.0018(8) -0.0028(8)
C1 0.0094(12) 0.0088(12) 0.0134(13) -0.0054(10) -0.0034(10) 0.0003(10)
O1 0.0272(11) 0.0140(10) 0.0252(10) -0.0109(8) -0.0127(9) 0.0027(8)
Zn2 0.01014(15) 0.01118(15) 0.01015(15) -0.00491(12) -0.00115(11) -0.00265(11)
N2 0.0096(10) 0.0097(10) 0.0095(10) -0.0044(8) 0.0005(8) -0.0022(8)
C2 0.0162(13) 0.0143(13) 0.0110(13) -0.0064(11) -0.0014(10) -0.0031(10)
O2 0.0277(10) 0.0168(10) 0.0142(9) -0.0085(8) -0.0098(8) 0.0007(8)
C3 0.0095(12) 0.0089(12) 0.0116(12) -0.0036(10) -0.0018(10) 0.0006(10)
N3 0.0089(10) 0.0100(10) 0.0093(10) -0.0045(8) -0.0016(8) -0.0008(8)
O3 0.0171(9) 0.0115(10) 0.0224(10) -0.0034(8) -0.0035(8) -0.0046(7)
N4 0.0089(10) 0.0118(11) 0.0090(10) -0.0055(8) -0.0017(8) -0.0013(8)
C4 0.0106(12) 0.0124(13) 0.0143(13) -0.0052(10) -0.0012(10) -0.0018(10)
O4 0.0093(9) 0.0172(9) 0.0139(9) -0.0051(7) -0.0008(7) 0.0012(7)
O5 0.0094(8) 0.0123(9) 0.0113(9) -0.0060(7) -0.0034(7) -0.0006(7)
C5 0.0160(13) 0.0167(13) 0.0175(14) -0.0104(11) -0.0075(11) 0.0018(11)
O6 0.0094(8) 0.0135(9) 0.0099(9) -0.0021(7) -0.0016(7) -0.0031(7)
C6 0.0142(13) 0.0170(13) 0.0102(13) -0.0053(11) -0.0027(10) 0.0038(10)
C7 0.0108(12) 0.0104(12) 0.0120(13) -0.0020(10) -0.0005(10) 0.0004(10)
O7 0.0106(9) 0.0287(11) 0.0286(11) -0.0223(9) -0.0067(8) 0.0017(8)
C8 0.0082(12) 0.0077(12) 0.0145(13) -0.0044(10) -0.0039(10) 0.0021(9)
O8 0.0135(9) 0.0176(9) 0.0094(9) -0.0082(7) -0.0024(7) 0.0001(7)
C9 0.0136(12) 0.0112(12) 0.0093(12) -0.0031(10) 0.0009(10) -0.0061(10)
C10 0.0128(12) 0.0159(13) 0.0105(13) -0.0064(11) -0.0039(10) -0.0011(10)
C11 0.0103(12) 0.0166(13) 0.0117(13) -0.0078(11) -0.0022(10) -0.0036(10)
C12 0.0089(12) 0.0113(12) 0.0089(12) -0.0051(10) 0.0032(10) -0.0039(10)
C13 0.0123(13) 0.0145(13) 0.0133(13) -0.0047(11) -0.0054(10) -0.0002(10)
C14 0.0077(12) 0.0119(12) 0.0088(12) -0.0042(10) 0.0017(10) -0.0018(10)
C15 0.0097(12) 0.0167(13) 0.0118(12) -0.0065(11) -0.0017(10) -0.0019(10)
C16 0.0108(12) 0.0188(14) 0.0116(13) -0.0039(11) -0.0025(10) 0.0015(11)
C17 0.0162(13) 0.0083(12) 0.0137(13) -0.0018(10) 0.0026(11) 0.0007(10)
C18 0.0126(12) 0.0145(13) 0.0123(13) -0.0073(11) 0.0029(10) -0.0035(10)
C19 0.0083(12) 0.0132(13) 0.0070(12) -0.0040(10) 0.0006(10) -0.0009(10)
C20 0.0109(12) 0.0069(12) 0.0094(12) -0.0026(10) -0.0049(10) 0.0029(9)
C21 0.0106(12) 0.0102(12) 0.0059(11) -0.0034(10) -0.0001(9) 0.0012(10)
C22 0.0071(11) 0.0059(11) 0.0109(12) -0.0027(10) -0.0030(10) 0.0019(9)
C23 0.0098(12) 0.0071(12) 0.0096(12) -0.0029(10) -0.0044(10) 0.0022(9)
C24 0.0095(12) 0.0100(12) 0.0092(12) -0.0028(10) -0.0025(10) 0.0033(10)
C25 0.0092(12) 0.0071(12) 0.0112(12) -0.0023(10) -0.0038(10) 0.0009(9)
C26 0.0113(12) 0.0150(14) 0.0065(12) -0.0073(10) -0.0019(10) -0.0007(10)
C27 0.0145(13) 0.0059(12) 0.0092(12) -0.0015(10) -0.0025(10) -0.0009(10)
C28 0.0068(12) 0.0164(14) 0.0099(12) -0.0059(11) 0.0025(10) -0.0032(10)
C29 0.0107(12) 0.0077(12) 0.0124(13) -0.0077(10) -0.0016(10) 0.0032(10)

loop_
_atom_type_symbol
_atom_type_description
_atom_type_scat_dispersion_real
_atom_type_scat_dispersion_imag
_atom_type_scat_source
C C 0.0033 0.0016 'International Tables Vol C Tables 4.2.6.8 and 6.1.1.4'
H H 0.0000 0.0000 'International Tables Vol C Tables 4.2.6.8 and 6.1.1.4'
N N 0.0061 0.0033 'International Tables Vol C Tables 4.2.6.8 and 6.1.1.4'
O O 0.0106 0.0060 'International Tables Vol C Tables 4.2.6.8 and 6.1.1.4'
Zn Zn 0.2839 1.4301 'International Tables Vol C Tables 4.2.6.8 and 6.1.1.4'

loop_
_geom_angle_atom_site_label_1
_geom_angle_atom_site_label_2
_geom_angle_atom_site_label_3
_geom_angle
_geom_angle_site_symmetry_1
_geom_angle_site_symmetry_3
O8 Zn1 O1W 107.71(8) 2_774 .
O8 Zn1 N3 118.32(7) 2_774 2_775
O1W Zn1 N3 113.10(8) . 2_775
O8 Zn1 O6 96.87(7) 2_774 .
O1W Zn1 O6 101.97(8) . .
N3 Zn1 O6 116.62(7) 2_775 .
Zn1 O1W H1WB 114(2) . .
Zn1 O1W H1WA 134(2) . .
H1WB O1W H1WA 111(2) . .
C1 N1 C8 106.49(19) . .
C1 N1 Zn2 127.06(17) . .
C8 N1 Zn2 125.68(15) . .
N1 C1 N2 111.5(2) . .
N1 C1 C2 124.9(2) . .
N2 C1 C2 123.6(2) . .
O2 Zn2 N1 133.07(8) 2_775 .
O2 Zn2 O4 105.73(7) 2_775 1_655
N1 Zn2 O4 113.49(8) . 1_655
O2 Zn2 O5 93.80(7) 2_775 .
N1 Zn2 O5 109.98(7) . .
O4 Zn2 O5 90.72(7) 1_655 .
C1 N2 C3 108.06(19) . .
C1 N2 C9 125.8(2) . .
C3 N2 C9 126.1(2) . .
C1 C2 H2A 109.5 . .
C1 C2 H2B 109.5 . .
H2A C2 H2B 109.5 . .
C1 C2 H2C 109.5 . .
H2A C2 H2C 109.5 . .
H2B C2 H2C 109.5 . .
C28 O2 Zn2 110.79(16) . 2_775
C4 C3 N2 131.6(2) . .
C4 C3 C8 122.9(2) . .
N2 C3 C8 105.5(2) . .
C12 N3 C14 106.19(19) . .
C12 N3 Zn1 130.85(17) . 2_775
C14 N3 Zn1 122.90(16) . 2_775
C12 N4 C19 107.8(2) . .
C12 N4 C11 125.9(2) . .
C19 N4 C11 126.1(2) . .
C5 C4 C3 116.2(2) . .
C5 C4 H4 121.9 . .
C3 C4 H4 121.9 . .
C26 O4 Zn2 135.23(15) . 1_455
C29 O5 Zn2 139.63(15) . .
C4 C5 C6 121.6(2) . .
C4 C5 H5 119.2 . .
C6 C5 H5 119.2 . .
C29 O6 Zn1 117.38(15) . .
C7 C6 C5 121.8(2) . .
C7 C6 H6 119.1 . .
C5 C6 H6 119.1 . .
C6 C7 C8 117.3(2) . .
C6 C7 H7 121.3 . .
C8 C7 H7 121.3 . .
C7 C8 N1 131.3(2) . .
C7 C8 C3 120.2(2) . .
N1 C8 C3 108.4(2) . .
C27 O8 Zn1 122.95(15) . 2_774
N2 C9 C10 111.89(19) . .
N2 C9 H9A 109.2 . .
C10 C9 H9A 109.2 . .
N2 C9 H9B 109.2 . .
C10 C9 H9B 109.2 . .
H9A C9 H9B 107.9 . .
C11 C10 C9 111.8(2) . .
C11 C10 H10A 109.3 . .
C9 C10 H10A 109.3 . .
C11 C10 H10B 109.3 . .
C9 C10 H10B 109.3 . .
H10A C10 H10B 107.9 . .
N4 C11 C10 111.22(19) . .
N4 C11 H11A 109.4 . .
C10 C11 H11A 109.4 . .
N4 C11 H11B 109.4 . .
C10 C11 H11B 109.4 . .
H11A C11 H11B 108.0 . .
N3 C12 N4 111.6(2) . .
N3 C12 C13 124.7(2) . .
N4 C12 C13 123.8(2) . .
C12 C13 H13A 109.5 . .
C12 C13 H13B 109.5 . .
H13A C13 H13B 109.5 . .
C12 C13 H13C 109.5 . .
H13A C13 H13C 109.5 . .
H13B C13 H13C 109.5 . .
C15 C14 C19 121.2(2) . .
C15 C14 N3 129.9(2) . .
C19 C14 N3 108.9(2) . .
C16 C15 C14 117.1(2) . .
C16 C15 H15 121.5 . .
C14 C15 H15 121.5 . .
C15 C16 C17 121.4(2) . .
C15 C16 H16 119.3 . .
C17 C16 H16 119.3 . .
C18 C17 C16 122.2(2) . .
C18 C17 H17 118.9 . .
C16 C17 H17 118.9 . .
C17 C18 C19 116.0(2) . .
C17 C18 H18 122.0 . .
C19 C18 H18 122.0 . .
C14 C19 N4 105.6(2) . .
C14 C19 C18 122.2(2) . .
N4 C19 C18 132.2(2) . .
C21 C20 C25 119.0(2) . .
C21 C20 C28 118.6(2) . .
C25 C20 C28 121.9(2) . .
C20 C21 C22 121.6(2) . .
C20 C21 H21 119.2 . .
C22 C21 H21 119.2 . .
C21 C22 C23 119.5(2) . .
C21 C22 C26 115.3(2) . .
C23 C22 C26 125.2(2) . .
C22 C23 C24 118.7(2) . .
C22 C23 C27 124.2(2) . .
C24 C23 C27 117.0(2) . .
C25 C24 C23 121.7(2) . .
C25 C24 H24 119.2 . .
C23 C24 H24 119.2 . .
C24 C25 C20 119.5(2) . .
C24 C25 C29 117.7(2) . .
C20 C25 C29 122.7(2) . .
O3 C26 O4 126.6(2) . .
O3 C26 C22 120.7(2) . .
O4 C26 C22 112.5(2) . .
O7 C27 O8 124.6(2) . .
O7 C27 C23 120.2(2) . .
O8 C27 C23 115.1(2) . .
O1 C28 O2 124.5(2) . .
O1 C28 C20 119.0(2) . .
O2 C28 C20 116.4(2) . .
O5 C29 O6 123.0(2) . .
O5 C29 C25 120.0(2) . .
O6 C29 C25 116.9(2) . .

loop_
_geom_bond_atom_site_label_1
_geom_bond_atom_site_label_2
_geom_bond_distance
_geom_bond_site_symmetry_2
Zn1 O8 1.9283(16) 2_774
Zn1 O1W 1.9599(18) .
Zn1 N3 1.979(2) 2_775
Zn1 O6 1.9808(16) .
O1W H1WB 0.847(10) .
O1W H1WA 0.840(10) .
N1 C1 1.328(3) .
N1 C8 1.398(3) .
N1 Zn2 1.9666(19) .
C1 N2 1.353(3) .
C1 C2 1.481(3) .
O1 C28 1.231(3) .
Zn2 O2 1.9500(17) 2_775
Zn2 O4 1.9710(16) 1_655
Zn2 O5 2.0365(16) .
N2 C3 1.389(3) .
N2 C9 1.468(3) .
C2 H2A 0.9600 .
C2 H2B 0.9600 .
C2 H2C 0.9600 .
O2 C28 1.281(3) .
O2 Zn2 1.9499(17) 2_775
C3 C4 1.387(3) .
C3 C8 1.403(3) .
N3 C12 1.333(3) .
N3 C14 1.399(3) .
N3 Zn1 1.9788(19) 2_775
O3 C26 1.211(3) .
N4 C12 1.356(3) .
N4 C19 1.396(3) .
N4 C11 1.478(3) .
C4 C5 1.385(4) .
C4 H4 0.9300 .
O4 C26 1.304(3) .
O4 Zn2 1.9710(16) 1_455
O5 C29 1.257(3) .
C5 C6 1.406(3) .
C5 H5 0.9300 .
O6 C29 1.265(3) .
C6 C7 1.380(4) .
C6 H6 0.9300 .
C7 C8 1.392(3) .
C7 H7 0.9300 .
O7 C27 1.242(3) .
O8 C27 1.273(3) .
O8 Zn1 1.9283(16) 2_774
C9 C10 1.533(3) .
C9 H9A 0.9700 .
C9 H9B 0.9700 .
C10 C11 1.525(3) .
C10 H10A 0.9700 .
C10 H10B 0.9700 .
C11 H11A 0.9700 .
C11 H11B 0.9700 .
C12 C13 1.483(3) .
C13 H13A 0.9600 .
C13 H13B 0.9600 .
C13 H13C 0.9600 .
C14 C15 1.393(3) .
C14 C19 1.395(3) .
C15 C16 1.384(4) .
C15 H15 0.9300 .
C16 C17 1.403(4) .
C16 H16 0.9300 .
C17 C18 1.384(4) .
C17 H17 0.9300 .
C18 C19 1.397(3) .
C18 H18 0.9300 .
C20 C21 1.393(3) .
C20 C25 1.398(3) .
C20 C28 1.509(3) .
C21 C22 1.394(3) .
C21 H21 0.9300 .
C22 C23 1.400(3) .
C22 C26 1.522(3) .
C23 C24 1.401(3) .
C23 C27 1.505(3) .
C24 C25 1.388(3) .
C24 H24 0.9300 .
C25 C29 1.505(3) .
